data_4515174
loop_
_publ_author_name
'Gao, Lili'
'Spanopoulos, Ioannis'
'Ke, Weijun'
'Huang, Sheng'
'Hadar, Ido'
'Chen, Lin'
'Li, Xiaolei'
'Yang, Guanjun'
'Kanatzidis, Mercouri G.'

_publ_section_title
;
 Improved Environmental Stability and Solar Cell Efficiency of (MA,FA)PbI3
 Perovskite Using a Wide-Band-Gap 1D Thiazolium Lead Iodide Capping Layer
 Strategy
;
_journal_issue 7
_journal_name_full 'ACS Energy Letters'
_journal_page_first 1763
_journal_paper_doi 10.1021/acsenergylett.9b00930
_journal_volume 4
_journal_year 2019
_chemical_formula_moiety (C3H4NS)PbI3
_chemical_formula_sum 'C3 H3 I4.5 N3 Pb1.5 S1.5'
_chemical_formula_weight 1011
_chemical_name_common 'thiazolium lead iodide'
_space_group_IT_number 174
_space_group_name_Hall 'P -6'
_space_group_name_H-M_alt 'P -6'
_symmetry_cell_setting hexagonal
_symmetry_Int_Tables_number 174
_symmetry_space_group_name_Hall 'P -6'
_symmetry_space_group_name_H-M 'P -6'
_cell_angle_alpha 90
_cell_angle_beta 90
_cell_angle_gamma 120
_cell_formula_units_Z 4
_cell_length_a 15.6998(3)
_cell_length_b 15.6998(3)
_cell_length_c 8.0618(3)
_cell_measurement_reflns_used 6359
_cell_measurement_temperature 293
_cell_measurement_theta_max 61.032
_cell_measurement_theta_min 5.189
_cell_volume 1720.88(8)
_computing_cell_refinement 'SAINT V8.34A (Bruker, 2017)'
_computing_data_collection 'APEX2 V2017.3 (Bruker, 2017)'
_computing_data_reduction 'Bruker SAINT'
_diffrn_ambient_temperature 293
_diffrn_detector_area_resol_mean 8
_diffrn_measured_fraction_theta_full 0.98
_diffrn_measured_fraction_theta_max 0.95
_diffrn_measurement_device 'four-circle diffractometer'
_diffrn_measurement_device_type 'Bruker Kappa APEX CCD area detector'
_diffrn_measurement_method '\w and \f scans'
_diffrn_radiation_monochromator 'MX optics'
_diffrn_radiation_probe x-ray
_diffrn_radiation_source microsource
_diffrn_radiation_type 'Mo K\a'
_diffrn_radiation_wavelength 0.71073
_diffrn_reflns_av_R_equivalents 0.0189
_diffrn_reflns_av_unetI/netI 0.0167
_diffrn_reflns_limit_h_max 19
_diffrn_reflns_limit_h_min -21
_diffrn_reflns_limit_k_max 23
_diffrn_reflns_limit_k_min -19
_diffrn_reflns_limit_l_max 12
_diffrn_reflns_limit_l_min -10
_diffrn_reflns_number 16143
_diffrn_reflns_theta_full 31.97
_diffrn_reflns_theta_max 32.4
_diffrn_reflns_theta_min 1.5
_diffrn_source 'sealed tube'
_exptl_absorpt_coefficient_mu 22.902
_exptl_absorpt_correction_T_max 0.7464
_exptl_absorpt_correction_T_min 0.4305
_exptl_absorpt_correction_type multi-scan
_exptl_absorpt_process_details 'Scale APEX3'
_exptl_crystal_density_diffrn 3.9023
_exptl_crystal_description 'yellow rod'
_exptl_crystal_F_000 1722
_exptl_crystal_size_max 0.70
_exptl_crystal_size_mid 0.20
_exptl_crystal_size_min 0.10
_refine_diff_density_max 3.70
_refine_diff_density_min -4.71
_refine_ls_abs_structure_details '  1112 of Friedel pairs used in the refinement'
_refine_ls_extinction_method none
_refine_ls_goodness_of_fit_gt 4.52
_refine_ls_goodness_of_fit_ref 4.37
_refine_ls_hydrogen_treatment constr
_refine_ls_number_constraints 20
_refine_ls_number_parameters 64
_refine_ls_number_reflns 2233
_refine_ls_number_restraints 2
_refine_ls_R_factor_all 0.0511
_refine_ls_R_factor_gt 0.0478
_refine_ls_shift/su_max 0.0490
_refine_ls_shift/su_mean 0.0108
_refine_ls_structure_factor_coef Fsqd
_refine_ls_weighting_details w=1/(\s^2^(I)+0.0004I^2^)
_refine_ls_weighting_scheme sigma
_refine_ls_wR_factor_gt 0.1406
_refine_ls_wR_factor_ref 0.1414
_reflns_number_gt 2066
_reflns_number_total 2233
_reflns_threshold_expression I>2\s(I)
_cod_data_source_file nz9b00930_si_002.cif
_cod_data_source_block TAPbI3
_cod_depositor_comments
;
The following automatic conversions were performed:

'_diffrn_radiation_probe' value 'X-ray' changed to 'x-ray' according
to
/home/data/users/saulius/crontab/automatic-downloads/current/ACS/lib/dictionaries/cif_core.dic
dictionary named 'cif_core.dic' version 2.4.2 from 2011-04-26.

Automatic conversion script
Id: cif_fix_values 4973 2017-02-22 13:04:09Z antanas 
;
_cod_database_code 4515174

loop_
_space_group_symop_id
_space_group_symop_operation_xyz
1 x,y,z
2 -y,x-y,z
3 -x+y,-x,z
4 x,y,-z
5 -y,x-y,-z
6 -x+y,-x,-z

loop_
_atom_site_label
_atom_site_type_symbol
_atom_site_fract_x
_atom_site_fract_y
_atom_site_fract_z
_atom_site_adp_type
_atom_site_U_iso_or_equiv
_atom_site_site_symmetry_multiplicity
_atom_site_occupancy
_atom_site_calc_flag
Pb1 Pb 0.666667 0.333333 0.25312(19) Uani 0.0390(4) 2 1 d
Pb2 Pb 0.333333 0.666667 0.2489(2) Uani 0.0440(3) 2 1 d
Pb3 Pb 0 0 0.2482(2) Uani 0.0440(3) 2 1 d
I1 I 0.17616(16) 0.03406(17) 0 Uani 0.0537(10) 3 1 d
I2 I 0.50739(18) 0.17325(19) 0 Uani 0.0506(8) 3 1 d
I3 I 0.15760(16) 0.52561(18) 0 Uani 0.0567(10) 3 1 d
I4 I 0.30733(19) 0.49383(16) 0.5 Uani 0.0561(12) 3 1 d
I5 I 0.14619(19) 0.17240(17) 0.5 Uani 0.0602(10) 3 1 d
I6 I 0.8300(2) 0.4955(2) 0.5 Uani 0.0899(13) 3 1 d
N1 N 0.2458(17) 0.334(2) 0.097(2) Uiso 0.133(4) 6 1 d
S1 S 0.3484(10) 0.3250(11) 0 Uiso 0.133(4) 3 1 d
S2 S 0.3865(17) -0.0243(17) 0.5 Uiso 0.206(7) 3 1 d
N2 N 0.311(3) 0.054(3) -0.417(4) Uiso 0.206(7) 6 1 d
C6 C 0.3341(16) 0.331(2) 0.158(5) Uiso 0.133(4) 6 1 d
C7 C 0.366(3) 0.005(3) -0.358(7) Uiso 0.206(7) 6 1 d
H1c6 H 0.364758 0.331608 0.261284 Uiso 0.1597 6 1 d
H1c7 H 0.382982 -0.002893 -0.246661 Uiso 0.247 6 1 d
H1n1 H 0.199685 0.337436 0.151497 Uiso 0.1597 6 1 d
H1n2 H 0.283405 0.078774 -0.353481 Uiso 0.247 6 1 d

loop_
_atom_site_aniso_label
_atom_site_aniso_type_symbol
_atom_site_aniso_U_11
_atom_site_aniso_U_22
_atom_site_aniso_U_33
_atom_site_aniso_U_12
_atom_site_aniso_U_13
_atom_site_aniso_U_23
Pb1 Pb 0.0453(4) 0.0453(4) 0.0263(7) 0.0227(2) 0 0
Pb2 Pb 0.0522(4) 0.0522(4) 0.0276(6) 0.0261(2) 0 0
Pb3 Pb 0.0525(4) 0.0525(4) 0.0270(6) 0.0263(2) 0 0
I1 I 0.0428(10) 0.0740(16) 0.0463(12) 0.0307(10) 0 0
I2 I 0.0441(10) 0.0458(10) 0.0445(13) 0.0092(7) 0 0
I3 I 0.0462(11) 0.0619(14) 0.0425(11) 0.0124(10) 0 0
I4 I 0.0793(18) 0.0529(12) 0.0421(13) 0.0374(12) 0 0
I5 I 0.0643(14) 0.0567(13) 0.0393(12) 0.0151(10) 0 0
I6 I 0.0777(18) 0.0790(18) 0.0420(13) -0.0141(12) 0 0

loop_
_atom_type_symbol
_atom_type_scat_dispersion_real
_atom_type_scat_dispersion_imag
_atom_type_scat_source
C 0.0033 0.0016 'International Tables Vol C tables 4.2.6.8 and 6.1.1.1'
H 0.0000 0.0000 'International Tables Vol C tables 4.2.6.8 and 6.1.1.1'
I -0.4742 1.8119 'International Tables Vol C tables 4.2.6.8 and 6.1.1.1'
N 0.0061 0.0033 'International Tables Vol C tables 4.2.6.8 and 6.1.1.1'
Pb -3.3944 10.1111 'International Tables Vol C tables 4.2.6.8 and 6.1.1.1'
S 0.1246 0.1234 'International Tables Vol C tables 4.2.6.8 and 6.1.1.1'

loop_
_geom_angle_atom_site_label_1
_geom_angle_atom_site_label_2
_geom_angle_atom_site_label_3
_geom_angle_site_symmetry_1
_geom_angle_site_symmetry_3
_geom_angle
I2 Pb1 I2 . 2_655 84.36(7)
I2 Pb1 I2 . 3_665 84.36(7)
I2 Pb1 I6 . . 178.65(6)
I2 Pb1 I6 . 2_655 95.03(6)
I2 Pb1 I6 . 3_665 94.39(6)
I2 Pb1 I2 2_655 3_665 84.36(10)
I2 Pb1 I6 2_655 . 94.39(7)
I2 Pb1 I6 2_655 2_655 178.65(10)
I2 Pb1 I6 2_655 3_665 95.03(10)
I2 Pb1 I6 3_665 . 95.03(7)
I2 Pb1 I6 3_665 2_655 94.39(10)
I2 Pb1 I6 3_665 3_665 178.65(6)
I6 Pb1 I6 . 2_655 86.21(8)
I6 Pb1 I6 . 3_665 86.21(8)
I6 Pb1 I6 2_655 3_665 86.21(12)
I3 Pb2 I3 . 2_665 85.43(7)
I3 Pb2 I3 . 3_565 85.43(7)
I3 Pb2 I4 . . 96.04(5)
I3 Pb2 I4 . 2_665 178.02(9)
I3 Pb2 I4 . 3_565 93.36(6)
I3 Pb2 I3 2_665 3_565 85.43(9)
I3 Pb2 I4 2_665 . 93.36(7)
I3 Pb2 I4 2_665 2_665 96.04(6)
I3 Pb2 I4 2_665 3_565 178.02(7)
I3 Pb2 I4 3_565 . 178.02(8)
I3 Pb2 I4 3_565 2_665 93.36(6)
I3 Pb2 I4 3_565 3_565 96.04(8)
I4 Pb2 I4 . 2_665 85.21(7)
I4 Pb2 I4 . 3_565 85.21(8)
I4 Pb2 I4 2_665 3_565 85.21(7)
I1 Pb3 I1 . 2_555 85.71(7)
I1 Pb3 I1 . 3_555 85.71(7)
I1 Pb3 I5 . . 93.52(5)
I1 Pb3 I5 . 2_555 178.21(7)
I1 Pb3 I5 . 3_555 95.85(8)
I1 Pb3 I1 2_555 3_555 85.71(7)
I1 Pb3 I5 2_555 . 95.85(6)
I1 Pb3 I5 2_555 2_555 93.52(8)
I1 Pb3 I5 2_555 3_555 178.21(7)
I1 Pb3 I5 3_555 . 178.21(9)
I1 Pb3 I5 3_555 2_555 95.85(6)
I1 Pb3 I5 3_555 3_555 93.52(6)
I5 Pb3 I5 . 2_555 84.95(7)
I5 Pb3 I5 . 3_555 84.95(7)
I5 Pb3 I5 2_555 3_555 84.95(10)
Pb3 I1 Pb3 . 4_555 76.49(7)
Pb1 I2 Pb1 . 4_555 78.33(6)
Pb2 I3 Pb2 . 4_555 76.87(6)
Pb2 I4 Pb2 . 4_556 77.18(7)
Pb3 I5 Pb3 . 4_556 77.53(6)
Pb1 I6 Pb1 . 4_556 75.80(7)
C6 N1 H1n1 . . 131(3)
C6 S1 C6 . 4_555 155(3)
C7 S2 C7 1_556 4_555 117(4)
N2 N2 C7 4_554 . 110(5)
N2 N2 H1n2 4_554 . 125(6)
C7 N2 H1n2 . . 125(5)
N1 C6 S1 . . 84(3)
N1 C6 H1c6 . . 138(5)
S1 C6 H1c6 . . 138(4)
S2 C7 N2 1_554 . 102(4)
S2 C7 H1c7 1_554 . 129(7)
N2 C7 H1c7 . . 129(7)

loop_
_geom_bond_atom_site_label_1
_geom_bond_atom_site_label_2
_geom_bond_site_symmetry_2
_geom_bond_distance
Pb1 I2 . 3.2350(19)
Pb1 I2 2_655 3.235(3)
Pb1 I2 3_665 3.235(3)
Pb1 I6 . 3.236(2)
Pb1 I6 2_655 3.236(4)
Pb1 I6 3_665 3.236(4)
Pb2 I3 . 3.2321(19)
Pb2 I3 2_665 3.232(3)
Pb2 I3 3_565 3.232(2)
Pb2 I4 . 3.241(2)
Pb2 I4 2_665 3.241(2)
Pb2 I4 3_565 3.241(4)
Pb3 I1 . 3.236(2)
Pb3 I1 2_555 3.236(3)
Pb3 I1 3_555 3.236(2)
Pb3 I5 . 3.238(2)
Pb3 I5 2_555 3.238(3)
Pb3 I5 3_555 3.238(3)
N1 C6 . 1.50(5)
N1 H1n1 . 0.87(4)
S1 C6 . 1.29(5)
S1 C6 4_555 1.29(5)
S2 C7 1_556 1.38(6)
S2 C7 4_555 1.38(6)
N2 N2 4_554 1.34(5)
N2 C7 . 1.50(8)
N2 H1n2 . 0.87(7)
C6 H1c6 . 0.96(6)
C7 H1c7 . 0.96(8)

loop_
_twin_individual_id
_twin_individual_mass_fraction_refined
_twin_individual_twin_matrix_11
_twin_individual_twin_matrix_12
_twin_individual_twin_matrix_13
_twin_individual_twin_matrix_21
_twin_individual_twin_matrix_22
_twin_individual_twin_matrix_23
_twin_individual_twin_matrix_31
_twin_individual_twin_matrix_32
_twin_individual_twin_matrix_33
1 0.48 1 0 0 0 1 0 0 0 1
2 0.52 -1 0 0 0 -1 0 0 0 1

loop_
_restr_distance_atom_site_label_1
_restr_distance_atom_site_label_2
_restr_distance_target
_restr_distance_target_weight_param
N1 C6 1.5 0.001
N2 C7 1.5 0.001

loop_
_restr_angle_atom_site_label_1
_restr_angle_atom_site_label_2
_restr_angle_atom_site_label_3
_restr_angle_target
_restr_angle_target_weight_param
N1 C6 S1 109.47 0.01
N2 C7 S2 109.47 0.01
